data_7037599
loop_
_publ_author_name
'Deacon, Glen B.'
'Junk, Peter C.'
'Kelly, Rory P.'
'Wang, Jun'

_publ_section_title
;
 Exploring the effect of the Ln(III)/Ln(II) redox potential on C-F
 activation and on oxidation of some lanthanoid organoamides.
;
_journal_issue 4
_journal_name_full 'Dalton transactions (Cambridge, England : 2003)'
_journal_page_first 1422
_journal_page_last 1435
_journal_paper_doi 10.1039/c5dt04239a
_journal_volume 45
_journal_year 2016
_chemical_formula_moiety 'C24 H30 F8 I N4 Yb'
_chemical_formula_sum 'C24 H30 F8 I N4 Yb'
_chemical_formula_weight 826.46
_chemical_melting_point 136-140??C
_chemical_name_common '[YbI(p-HC6F4NC2H4NEt2)2]'
_chemical_name_systematic
;
 ?
;
_space_group_IT_number 2
_symmetry_cell_setting triclinic
_symmetry_space_group_name_Hall '-P 1'
_symmetry_space_group_name_H-M 'P -1'
_atom_sites_solution_hydrogens geom
_atom_sites_solution_primary direct
_atom_sites_solution_secondary difmap
_audit_creation_method SHELXL-97
_audit_update_record
;
2015-10-28 deposited with the CCDC.
2015-12-04 downloaded from the CCDC.
;
_cell_angle_alpha 79.421(2)
_cell_angle_beta 83.901(2)
_cell_angle_gamma 85.031(2)
_cell_formula_units_Z 2
_cell_length_a 9.3478(3)
_cell_length_b 10.3678(3)
_cell_length_c 14.5933(4)
_cell_measurement_reflns_used 15343
_cell_measurement_temperature 123(1)
_cell_measurement_theta_max 60.22
_cell_volume 1379.15(7)
_computing_cell_refinement 'Bruker SMART (Bruker)'
_computing_data_collection 'Bruker SMART (Bruker)'
_computing_data_reduction 'Bruker SAINT (Bruker)'
_computing_molecular_graphics 'X-Seed (Barbour, 1999)'
_computing_publication_material 'CIFTAB (Sheldrick, 1997)'
_computing_structure_refinement 'SHELXL-97 (Sheldrick, 1997)'
_computing_structure_solution 'SHELXS-97 (Sheldrick, 1990)'
_diffrn_ambient_temperature 123(1)
_diffrn_measured_fraction_theta_full 0.994
_diffrn_measured_fraction_theta_max 0.994
_diffrn_measurement_device_type 'Bruker X8 Apex II CCD'
_diffrn_measurement_method 'phi and omega scans'
_diffrn_radiation_monochromator graphite
_diffrn_radiation_source 'fine-focus sealed tube'
_diffrn_radiation_type MoK\a
_diffrn_radiation_wavelength 0.71073
_diffrn_reflns_av_R_equivalents 0.0498
_diffrn_reflns_av_sigmaI/netI 0.0496
_diffrn_reflns_limit_h_max 12
_diffrn_reflns_limit_h_min -12
_diffrn_reflns_limit_k_max 13
_diffrn_reflns_limit_k_min -13
_diffrn_reflns_limit_l_max 18
_diffrn_reflns_limit_l_min -17
_diffrn_reflns_number 21134
_diffrn_reflns_theta_full 27.50
_diffrn_reflns_theta_max 27.50
_diffrn_reflns_theta_min 3.32
_exptl_absorpt_coefficient_mu 4.585
_exptl_absorpt_correction_T_max 0.6092
_exptl_absorpt_correction_T_min 0.2968
_exptl_absorpt_correction_type multi-scan
_exptl_absorpt_process_details SADABS
_exptl_crystal_colour purple
_exptl_crystal_density_diffrn 1.990
_exptl_crystal_density_method 'not measured'
_exptl_crystal_description rhombus
_exptl_crystal_F_000 794
_exptl_crystal_size_max 0.35
_exptl_crystal_size_mid 0.30
_exptl_crystal_size_min 0.12
_refine_diff_density_max 1.382
_refine_diff_density_min -0.957
_refine_diff_density_rms 0.139
_refine_ls_extinction_expression Fc^*^=kFc[1+0.001xFc^2^\l^3^/sin(2\q)]^-1/4^
_refine_ls_extinction_method SHELXL
_refine_ls_goodness_of_fit_ref 1.030
_refine_ls_hydrogen_treatment constr
_refine_ls_matrix_type full
_refine_ls_number_parameters 356
_refine_ls_number_reflns 6310
_refine_ls_number_restraints 0
_refine_ls_restrained_S_all 1.030
_refine_ls_R_factor_all 0.0389
_refine_ls_R_factor_gt 0.0332
_refine_ls_shift/su_max 0.001
_refine_ls_shift/su_mean 0.000
_refine_ls_structure_factor_coef Fsqd
_refine_ls_weighting_details 'calc w=1/[\s^2^(Fo^2^)+(0.2000P)^2^+0.0000P] where P=(Fo^2^+2Fc^2^)/3'
_refine_ls_weighting_scheme calc
_refine_ls_wR_factor_gt 0.0752
_refine_ls_wR_factor_ref 0.0779
_reflns_number_gt 5652
_reflns_number_total 6310
_reflns_threshold_expression >2sigma(I)
_cod_data_source_file c5dt04239a1.cif
_cod_data_source_block added_by_encifer
_cod_depositor_comments
;
The following automatic conversions were performed:

'_exptl_absorpt_correction_type' value 'Multi-scan' changed to
'multi-scan' according to
/usr/data/users/saulius/crontab/automatic-downloads/rss-feeds/RSC/lib/dictionaries/cif_core.dic
dictionary named 'cif_core.dic' version 2.4.2 from 2011-04-26.

Automatic conversion script
Id: cif_fix_values 4268 2015-11-12 08:31:59Z antanas 

 Adding full bibliography for 7037593--7037603.cif.
;
_cod_original_cell_volume 1379.16(7)
_cod_original_sg_symbol_H-M P-1
_cod_database_code 7037599

loop_
_symmetry_equiv_pos_as_xyz
'x, y, z'
'-x, -y, -z'

loop_
_atom_site_label
_atom_site_type_symbol
_atom_site_fract_x
_atom_site_fract_y
_atom_site_fract_z
_atom_site_U_iso_or_equiv
_atom_site_adp_type
_atom_site_occupancy
_atom_site_symmetry_multiplicity
_atom_site_calc_flag
_atom_site_refinement_flags
_atom_site_disorder_assembly
_atom_site_disorder_group
Yb1 Yb 0.27341(2) 0.296858(17) 0.221810(13) 0.01907(7) Uani 1 1 d . . .
I1 I 0.1315(4) 0.5288(5) 0.1126(3) 0.0390(8) Uani 0.50 1 d P A 1
F1 F 0.3566(3) 0.1072(3) 0.36400(19) 0.0307(6) Uani 1 1 d . A .
N1 N 0.4822(4) 0.1871(4) 0.1926(3) 0.0270(8) Uani 1 1 d . A .
C3 C 0.5312(5) 0.0698(4) 0.2430(3) 0.0221(9) Uani 1 1 d . . .
F2 F 0.4429(3) -0.1178(3) 0.4763(2) 0.0401(7) Uani 1 1 d . A .
N2 N 0.4774(4) 0.4429(4) 0.2288(3) 0.0309(9) Uani 1 1 d . A .
C4 C 0.4667(5) 0.0264(4) 0.3326(3) 0.0251(10) Uani 1 1 d . A .
F3 F 0.7986(3) -0.2063(3) 0.2385(3) 0.0498(9) Uani 1 1 d . A .
N3 N 0.0738(4) 0.2098(4) 0.3021(3) 0.0218(8) Uani 1 1 d . A .
C5 C 0.5106(5) -0.0868(5) 0.3898(4) 0.0318(11) Uani 1 1 d . . .
F4 F 0.7143(3) 0.0136(3) 0.1276(2) 0.0378(7) Uani 1 1 d . . .
N4 N 0.1710(4) 0.1618(4) 0.1241(3) 0.0258(8) Uani 1 1 d . A .
C6 C 0.6234(6) -0.1678(5) 0.3599(4) 0.0376(12) Uani 1 1 d . A .
H6 H 0.6543 -0.2473 0.3985 0.045 Uiso 1 1 calc R . .
F5 F 0.2250(3) 0.3686(3) 0.36810(19) 0.0303(6) Uani 1 1 d . A .
C7 C 0.6889(5) -0.1287(5) 0.2721(4) 0.0351(12) Uani 1 1 d . . .
F6 F 0.1777(4) 0.4260(3) 0.5414(2) 0.0464(8) Uani 1 1 d . A .
C8 C 0.6460(5) -0.0154(5) 0.2152(4) 0.0280(10) Uani 1 1 d . A .
F7 F -0.1806(4) 0.1245(4) 0.6127(2) 0.0561(9) Uani 1 1 d . A .
C1 C 0.5972(6) 0.2696(5) 0.1392(4) 0.0344(11) Uani 1 1 d . . .
H1A H 0.6139 0.2513 0.0746 0.041 Uiso 1 1 calc R A .
H1B H 0.6883 0.2464 0.1692 0.041 Uiso 1 1 calc R . .
F8 F -0.1436(4) 0.0729(3) 0.4394(3) 0.0509(9) Uani 1 1 d . . .
C2 C 0.5543(6) 0.4157(5) 0.1363(4) 0.0331(11) Uani 1 1 d . A .
H2B H 0.6419 0.4657 0.1215 0.040 Uiso 1 1 calc R . .
H2A H 0.4902 0.4468 0.0858 0.040 Uiso 1 1 calc R . .
C9 C 0.5643(5) 0.3864(6) 0.3090(4) 0.0367(12) Uani 1 1 d . . .
H9A H 0.5763 0.2897 0.3131 0.044 Uiso 1 1 calc R A .
H9B H 0.5090 0.4042 0.3676 0.044 Uiso 1 1 calc R . .
C10 C 0.7140(6) 0.4386(6) 0.3036(5) 0.0517(17) Uani 1 1 d . A .
H10A H 0.7688 0.4252 0.2447 0.078 Uiso 1 1 calc R . .
H10B H 0.7652 0.3914 0.3563 0.078 Uiso 1 1 calc R . .
H10C H 0.7037 0.5328 0.3064 0.078 Uiso 1 1 calc R . .
C11 C 0.4562(6) 0.5881(5) 0.2161(4) 0.0379(12) Uani 1 1 d . . .
H11A H 0.4114 0.6213 0.1570 0.045 Uiso 1 1 calc R A .
H11B H 0.5515 0.6253 0.2103 0.045 Uiso 1 1 calc R . .
C12 C 0.3616(7) 0.6360(6) 0.2967(4) 0.0469(15) Uani 1 1 d . A .
H12A H 0.2640 0.6073 0.2987 0.070 Uiso 1 1 calc R . .
H12B H 0.3577 0.7323 0.2872 0.070 Uiso 1 1 calc R . .
H12C H 0.4023 0.5994 0.3559 0.070 Uiso 1 1 calc R . .
C15 C 0.0398(5) 0.2219(5) 0.3935(3) 0.0254(10) Uani 1 1 d . . .
C16 C 0.1175(5) 0.3075(5) 0.4299(3) 0.0282(10) Uani 1 1 d . A .
C17 C 0.0953(6) 0.3382(5) 0.5193(4) 0.0368(12) Uani 1 1 d . . .
C18 C -0.0062(6) 0.2770(6) 0.5823(4) 0.0440(14) Uani 1 1 d . A .
H18 H -0.0233 0.2941 0.6444 0.053 Uiso 1 1 calc R . .
C19 C -0.0812(6) 0.1908(6) 0.5515(4) 0.0374(12) Uani 1 1 d . . .
C20 C -0.0638(5) 0.1622(5) 0.4612(4) 0.0348(11) Uani 1 1 d . A .
C13 C -0.0202(5) 0.1404(5) 0.2600(4) 0.0322(11) Uani 1 1 d . . .
H13A H -0.1221 0.1657 0.2791 0.039 Uiso 1 1 calc R A .
H13B H -0.0027 0.0444 0.2806 0.039 Uiso 1 1 calc R . .
C14 C 0.0093(5) 0.1753(5) 0.1547(4) 0.0328(11) Uani 1 1 d . A .
H14A H -0.0284 0.2669 0.1334 0.039 Uiso 1 1 calc R . .
H14B H -0.0418 0.1167 0.1249 0.039 Uiso 1 1 calc R . .
C21 C 0.2252(5) 0.0239(4) 0.1539(3) 0.0257(10) Uani 1 1 d . . .
H21A H 0.2141 0.0045 0.2231 0.031 Uiso 1 1 calc R A .
H21B H 0.3298 0.0171 0.1341 0.031 Uiso 1 1 calc R . .
C22 C 0.1566(6) -0.0831(5) 0.1185(4) 0.0420(14) Uani 1 1 d . A .
H22A H 0.0537 -0.0818 0.1402 0.063 Uiso 1 1 calc R . .
H22B H 0.2036 -0.1690 0.1427 0.063 Uiso 1 1 calc R . .
H22C H 0.1683 -0.0674 0.0500 0.063 Uiso 1 1 calc R . .
C23 C 0.1840(6) 0.2027(5) 0.0227(3) 0.0377(13) Uani 1 1 d . . .
H23A H 0.1299 0.2888 0.0064 0.045 Uiso 1 1 calc R A .
H23B H 0.1406 0.1380 -0.0062 0.045 Uiso 1 1 calc R . .
C24 C 0.3411(6) 0.2139(6) -0.0169(4) 0.0457(14) Uani 1 1 d . A .
H24A H 0.3827 0.2818 0.0086 0.069 Uiso 1 1 calc R . .
H24B H 0.3460 0.2378 -0.0853 0.069 Uiso 1 1 calc R . .
H24C H 0.3955 0.1293 0.0005 0.069 Uiso 1 1 calc R . .
I2 I 0.1499(4) 0.5306(5) 0.1064(3) 0.0410(7) Uani 0.50 1 d P A 2

loop_
_atom_site_aniso_label
_atom_site_aniso_U_11
_atom_site_aniso_U_22
_atom_site_aniso_U_33
_atom_site_aniso_U_23
_atom_site_aniso_U_13
_atom_site_aniso_U_12
Yb1 0.02140(11) 0.01634(10) 0.02070(11) -0.00534(7) -0.00320(7) -0.00217(7)
I1 0.0359(6) 0.0201(9) 0.066(2) -0.0028(11) -0.0371(10) 0.0010(5)
F1 0.0248(14) 0.0316(15) 0.0341(16) -0.0034(12) -0.0019(12) 0.0014(11)
N1 0.0209(19) 0.033(2) 0.026(2) -0.0024(17) -0.0036(16) 0.0020(16)
C3 0.017(2) 0.020(2) 0.033(3) -0.0108(18) -0.0075(18) -0.0012(16)
F2 0.0403(17) 0.0354(16) 0.0401(18) 0.0092(13) -0.0105(14) -0.0033(13)
N2 0.027(2) 0.022(2) 0.047(3) -0.0127(18) -0.0088(19) 0.0004(16)
C4 0.024(2) 0.021(2) 0.033(3) -0.0074(19) -0.0090(19) -0.0022(18)
F3 0.0419(19) 0.0351(17) 0.076(3) -0.0234(17) -0.0135(17) 0.0157(14)
N3 0.0155(18) 0.029(2) 0.0223(19) -0.0059(16) -0.0027(15) -0.0042(15)
C5 0.033(3) 0.026(2) 0.037(3) -0.001(2) -0.011(2) -0.006(2)
F4 0.0390(17) 0.0380(16) 0.0403(18) -0.0215(14) 0.0034(14) -0.0013(13)
N4 0.036(2) 0.0188(18) 0.025(2) -0.0064(15) -0.0115(17) 0.0017(16)
C6 0.038(3) 0.022(2) 0.054(4) -0.002(2) -0.019(3) 0.002(2)
F5 0.0335(15) 0.0316(15) 0.0275(15) -0.0097(12) -0.0029(12) -0.0019(12)
C7 0.026(3) 0.028(3) 0.056(4) -0.019(2) -0.013(2) 0.006(2)
F6 0.057(2) 0.0476(19) 0.0415(19) -0.0245(15) -0.0182(16) 0.0077(16)
C8 0.027(2) 0.029(2) 0.034(3) -0.017(2) -0.008(2) -0.0041(19)
F7 0.050(2) 0.075(3) 0.0398(19) -0.0043(18) 0.0087(16) -0.0110(18)
C1 0.035(3) 0.033(3) 0.037(3) -0.012(2) 0.001(2) -0.004(2)
F8 0.0411(19) 0.050(2) 0.060(2) -0.0045(17) 0.0024(16) -0.0089(16)
C2 0.039(3) 0.030(3) 0.032(3) -0.007(2) -0.004(2) -0.005(2)
C9 0.028(3) 0.046(3) 0.043(3) -0.022(3) -0.010(2) -0.004(2)
C10 0.040(3) 0.039(3) 0.086(5) -0.024(3) -0.033(3) 0.002(3)
C11 0.041(3) 0.026(3) 0.048(3) -0.006(2) -0.011(3) -0.005(2)
C12 0.051(4) 0.037(3) 0.056(4) -0.021(3) -0.002(3) -0.001(3)
C15 0.019(2) 0.031(2) 0.024(2) -0.0053(19) -0.0045(18) 0.0097(18)
C16 0.027(2) 0.032(3) 0.023(2) -0.0031(19) -0.0014(19) 0.0062(19)
C17 0.030(3) 0.038(3) 0.041(3) -0.004(2) -0.011(2) 0.011(2)
C18 0.040(3) 0.060(4) 0.031(3) -0.012(3) -0.008(2) 0.013(3)
C19 0.030(3) 0.047(3) 0.026(3) 0.004(2) 0.009(2) 0.007(2)
C20 0.029(3) 0.035(3) 0.039(3) -0.002(2) -0.004(2) 0.000(2)
C13 0.027(3) 0.039(3) 0.034(3) -0.015(2) -0.002(2) -0.007(2)
C14 0.031(3) 0.034(3) 0.038(3) -0.014(2) -0.005(2) -0.004(2)
C21 0.034(3) 0.018(2) 0.026(2) -0.0035(18) -0.003(2) -0.0034(18)
C22 0.048(3) 0.029(3) 0.057(4) -0.019(3) -0.019(3) -0.006(2)
C23 0.063(4) 0.029(3) 0.025(3) -0.004(2) -0.018(2) -0.009(2)
C24 0.052(4) 0.046(3) 0.041(3) -0.005(3) -0.004(3) -0.020(3)
I2 0.0707(18) 0.0170(8) 0.0358(10) -0.0020(7) -0.0146(10) 0.0011(11)

loop_
_atom_type_symbol
_atom_type_description
_atom_type_scat_dispersion_real
_atom_type_scat_dispersion_imag
_atom_type_scat_source
C C 0.0033 0.0016 'International Tables Vol C Tables 4.2.6.8 and 6.1.1.4'
H H 0.0000 0.0000 'International Tables Vol C Tables 4.2.6.8 and 6.1.1.4'
N N 0.0061 0.0033 'International Tables Vol C Tables 4.2.6.8 and 6.1.1.4'
F F 0.0171 0.0103 'International Tables Vol C Tables 4.2.6.8 and 6.1.1.4'
Yb Yb -0.3850 5.5486 'International Tables Vol C Tables 4.2.6.8 and 6.1.1.4'
I I -0.4742 1.8119 'International Tables Vol C Tables 4.2.6.8 and 6.1.1.4'

loop_
_geom_angle_atom_site_label_1
_geom_angle_atom_site_label_2
_geom_angle_atom_site_label_3
_geom_angle
N1 Yb1 N3 125.82(14)
N1 Yb1 F5 118.54(12)
N3 Yb1 F5 69.07(11)
N1 Yb1 N4 86.38(14)
N3 Yb1 N4 71.52(13)
F5 Yb1 N4 140.54(11)
N1 Yb1 N2 71.27(13)
N3 Yb1 N2 143.97(13)
F5 Yb1 N2 74.92(12)
N4 Yb1 N2 144.51(14)
N1 Yb1 F1 64.59(11)
N3 Yb1 F1 71.64(11)
F5 Yb1 F1 68.77(9)
N4 Yb1 F1 100.50(10)
N2 Yb1 F1 94.44(11)
N1 Yb1 I2 127.29(14)
N3 Yb1 I2 101.55(13)
F5 Yb1 I2 97.49(11)
N4 Yb1 I2 88.45(12)
N2 Yb1 I2 84.08(12)
F1 Yb1 I2 166.00(11)
N1 Yb1 I1 130.78(14)
N3 Yb1 I1 97.96(13)
F5 Yb1 I1 95.71(12)
N4 Yb1 I1 87.82(12)
N2 Yb1 I1 86.65(12)
F1 Yb1 I1 163.44(11)
I2 Yb1 I1 3.64(17)
C4 F1 Yb1 110.6(3)
C3 N1 C1 115.0(4)
C3 N1 Yb1 126.1(3)
C1 N1 Yb1 114.7(3)
N1 C3 C4 119.6(4)
N1 C3 C8 126.8(4)
C4 C3 C8 113.5(4)
C11 N2 C9 112.3(4)
C11 N2 C2 104.6(4)
C9 N2 C2 111.4(4)
C11 N2 Yb1 122.6(3)
C9 N2 Yb1 110.7(3)
C2 N2 Yb1 93.1(3)
F1 C4 C5 119.8(4)
F1 C4 C3 115.9(4)
C5 C4 C3 124.2(4)
C15 N3 C13 117.9(4)
C15 N3 Yb1 120.2(3)
C13 N3 Yb1 121.9(3)
F2 C5 C4 119.4(5)
F2 C5 C6 120.1(5)
C4 C5 C6 120.5(5)
C23 N4 C21 112.8(4)
C23 N4 C14 105.6(4)
C21 N4 C14 108.8(4)
C23 N4 Yb1 118.9(3)
C21 N4 Yb1 107.4(3)
C14 N4 Yb1 102.4(3)
C7 C6 C5 116.9(5)
C7 C6 H6 121.6
C5 C6 H6 121.6
C16 F5 Yb1 116.5(2)
F3 C7 C8 118.1(5)
F3 C7 C6 119.3(5)
C8 C7 C6 122.7(5)
F4 C8 C7 118.7(4)
F4 C8 C3 119.1(4)
C7 C8 C3 122.1(5)
N1 C1 C2 110.9(4)
N1 C1 H1A 109.5
C2 C1 H1A 109.5
N1 C1 H1B 109.5
C2 C1 H1B 109.5
H1A C1 H1B 108.0
N2 C2 C1 112.1(4)
N2 C2 H2B 109.2
C1 C2 H2B 109.2
N2 C2 H2A 109.2
C1 C2 H2A 109.2
H2B C2 H2A 107.9
N2 C9 C10 115.4(5)
N2 C9 H9A 108.4
C10 C9 H9A 108.4
N2 C9 H9B 108.4
C10 C9 H9B 108.4
H9A C9 H9B 107.5
C9 C10 H10A 109.5
C9 C10 H10B 109.5
H10A C10 H10B 109.5
C9 C10 H10C 109.5
H10A C10 H10C 109.5
H10B C10 H10C 109.5
N2 C11 C12 113.0(4)
N2 C11 H11A 109.0
C12 C11 H11A 109.0
N2 C11 H11B 109.0
C12 C11 H11B 109.0
H11A C11 H11B 107.8
C11 C12 H12A 109.5
C11 C12 H12B 109.5
H12A C12 H12B 109.5
C11 C12 H12C 109.5
H12A C12 H12C 109.5
H12B C12 H12C 109.5
N3 C15 C16 117.6(4)
N3 C15 C20 130.9(4)
C16 C15 C20 111.5(4)
C17 C16 F5 118.1(4)
C17 C16 C15 126.6(5)
F5 C16 C15 115.3(4)
F6 C17 C18 122.0(5)
F6 C17 C16 118.5(5)
C18 C17 C16 119.5(5)
C19 C18 C17 116.2(5)
C19 C18 H18 121.9
C17 C18 H18 121.9
C18 C19 F7 118.2(5)
C18 C19 C20 125.1(5)
F7 C19 C20 116.6(5)
F8 C20 C19 119.5(5)
F8 C20 C15 119.4(5)
C19 C20 C15 121.1(5)
N3 C13 C14 108.4(4)
N3 C13 H13A 110.0
C14 C13 H13A 110.0
N3 C13 H13B 110.0
C14 C13 H13B 110.0
H13A C13 H13B 108.4
C13 C14 N4 111.4(4)
C13 C14 H14A 109.3
N4 C14 H14A 109.3
C13 C14 H14B 109.3
N4 C14 H14B 109.3
H14A C14 H14B 108.0
N4 C21 C22 118.1(4)
N4 C21 H21A 107.8
C22 C21 H21A 107.8
N4 C21 H21B 107.8
C22 C21 H21B 107.8
H21A C21 H21B 107.1
C21 C22 H22A 109.5
C21 C22 H22B 109.5
H22A C22 H22B 109.5
C21 C22 H22C 109.5
H22A C22 H22C 109.5
H22B C22 H22C 109.5
N4 C23 C24 111.7(4)
N4 C23 H23A 109.3
C24 C23 H23A 109.3
N4 C23 H23B 109.3
C24 C23 H23B 109.3
H23A C23 H23B 107.9
C23 C24 H24A 109.5
C23 C24 H24B 109.5
H24A C24 H24B 109.5
C23 C24 H24C 109.5
H24A C24 H24C 109.5
H24B C24 H24C 109.5

loop_
_geom_bond_atom_site_label_1
_geom_bond_atom_site_label_2
_geom_bond_distance
Yb1 N1 2.214(4)
Yb1 N3 2.260(3)
Yb1 F5 2.374(3)
Yb1 N4 2.483(4)
Yb1 N2 2.557(4)
Yb1 F1 2.713(3)
Yb1 I2 2.911(4)
Yb1 I1 2.928(4)
F1 C4 1.365(5)
N1 C3 1.370(6)
N1 C1 1.494(6)
C3 C4 1.392(7)
C3 C8 1.405(6)
F2 C5 1.346(6)
N2 C11 1.481(6)
N2 C9 1.498(7)
N2 C2 1.522(6)
C4 C5 1.368(7)
F3 C7 1.354(6)
N3 C15 1.365(6)
N3 C13 1.434(6)
C5 C6 1.375(7)
F4 C8 1.360(6)
N4 C23 1.457(6)
N4 C21 1.477(6)
N4 C14 1.532(6)
C6 C7 1.366(8)
C6 H6 0.9500
F5 C16 1.391(5)
C7 C8 1.365(7)
F6 C17 1.345(6)
F7 C19 1.358(6)
C1 C2 1.527(7)
C1 H1A 0.9900
C1 H1B 0.9900
F8 C20 1.339(6)
C2 H2B 0.9900
C2 H2A 0.9900
C9 C10 1.533(7)
C9 H9A 0.9900
C9 H9B 0.9900
C10 H10A 0.9800
C10 H10B 0.9800
C10 H10C 0.9800
C11 C12 1.526(8)
C11 H11A 0.9900
C11 H11B 0.9900
C12 H12A 0.9800
C12 H12B 0.9800
C12 H12C 0.9800
C15 C16 1.401(7)
C15 C20 1.404(7)
C16 C17 1.388(7)
C17 C18 1.361(8)
C18 C19 1.347(8)
C18 H18 0.9500
C19 C20 1.393(8)
C13 C14 1.513(7)
C13 H13A 0.9900
C13 H13B 0.9900
C14 H14A 0.9900
C14 H14B 0.9900
C21 C22 1.520(6)
C21 H21A 0.9900
C21 H21B 0.9900
C22 H22A 0.9800
C22 H22B 0.9800
C22 H22C 0.9800
C23 C24 1.526(8)
C23 H23A 0.9900
C23 H23B 0.9900
C24 H24A 0.9800
C24 H24B 0.9800
C24 H24C 0.9800
